data_2234702
loop_
_publ_author_name
'Fun, Hoong-Kun'
'Chantrapromma, Suchada'
'Bhat, Mashooq A.'
'Abdel-Aziz, Hatem A.'

_publ_section_title
;
 (<i>Z</i>)-7-[2-(4-Bromophenyl)hydrazin-1-ylidene]-6-methyl-3-(pyridin-4-yl)-7<i>H</i>-1,2,4-triazolo[3,4-<i>b</i>][1,3,4]thiadiazine
;
_journal_coeditor_code IS5121
_journal_issue 5
_journal_name_full 'Acta Crystallographica Section E'
_journal_page_first o1512
_journal_page_last o1513
_journal_paper_doi 10.1107/S1600536812017412
_journal_volume 68
_journal_year 2012
_chemical_formula_iupac 'C16 H12 Br N7 S'
_chemical_formula_moiety 'C16 H12 Br N7 S'
_chemical_formula_sum 'C16 H12 Br N7 S'
_chemical_formula_weight 414.30
_chemical_name_systematic
(<i>Z</i>)-7-[2-(4-Bromophenyl)hydrazin-1-ylidene]-6-methyl-3-(pyridin-4-yl)-7<i>H</i>-1,2,4-triazolo[3,4-<i>b</i>][1,3,4]thiadiazine
_space_group_IT_number 14
_symmetry_cell_setting monoclinic
_symmetry_space_group_name_Hall '-P 2ybc'
_symmetry_space_group_name_H-M 'P 1 21/c 1'
_atom_sites_solution_hydrogens geom
_atom_sites_solution_primary direct
_atom_sites_solution_secondary difmap
_audit_creation_method SHELXL-97
_cell_angle_alpha 90.00
_cell_angle_beta 124.671(2)
_cell_angle_gamma 90.00
_cell_formula_units_Z 8
_cell_length_a 17.9868(7)
_cell_length_b 10.3830(3)
_cell_length_c 21.2154(6)
_cell_measurement_reflns_used 9252
_cell_measurement_temperature 100
_cell_measurement_theta_max 30.00
_cell_measurement_theta_min 1.92
_cell_volume 3258.6(2)
_computing_cell_refinement 'SAINT (Bruker, 2005)'
_computing_data_collection 'APEX2 (Bruker, 2005)'
_computing_data_reduction 'SAINT (Bruker, 2005)'
_computing_molecular_graphics 'SHELXTL (Sheldrick, 2008)'
_computing_publication_material 'SHELXTL (Sheldrick, 2008) and PLATON (Spek, 2009)'
_computing_structure_refinement 'SHELXTL (Sheldrick, 2008)'
_computing_structure_solution 'SHELXTL (Sheldrick, 2008)'
_diffrn_ambient_temperature 100
_diffrn_measured_fraction_theta_full 0.974
_diffrn_measured_fraction_theta_max 0.974
_diffrn_measurement_device_type 'Bruker APEXII CCD area-detector'
_diffrn_measurement_method '\f and \w scans'
_diffrn_radiation_monochromator graphite
_diffrn_radiation_source 'sealed tube'
_diffrn_radiation_type MoK\a
_diffrn_radiation_wavelength 0.71073
_diffrn_reflns_av_R_equivalents 0.0581
_diffrn_reflns_av_sigmaI/netI 0.0977
_diffrn_reflns_limit_h_max 16
_diffrn_reflns_limit_h_min -24
_diffrn_reflns_limit_k_max 14
_diffrn_reflns_limit_k_min -14
_diffrn_reflns_limit_l_max 29
_diffrn_reflns_limit_l_min -29
_diffrn_reflns_number 30220
_diffrn_reflns_theta_full 30.00
_diffrn_reflns_theta_max 30.00
_diffrn_reflns_theta_min 1.92
_diffrn_standards_number 0
_exptl_absorpt_coefficient_mu 2.666
_exptl_absorpt_correction_T_max 0.6440
_exptl_absorpt_correction_T_min 0.6285
_exptl_absorpt_correction_type multi-scan
_exptl_absorpt_process_details '(SADABS; Bruker, 2005)'
_exptl_crystal_colour Gold
_exptl_crystal_density_diffrn 1.689
_exptl_crystal_density_method 'not measured'
_exptl_crystal_description Block
_exptl_crystal_F_000 1664
_exptl_crystal_size_max 0.19
_exptl_crystal_size_mid 0.19
_exptl_crystal_size_min 0.18
_refine_diff_density_max 0.581
_refine_diff_density_min -0.867
_refine_ls_extinction_method none
_refine_ls_goodness_of_fit_ref 0.986
_refine_ls_hydrogen_treatment constr
_refine_ls_matrix_type full
_refine_ls_number_parameters 453
_refine_ls_number_reflns 9252
_refine_ls_number_restraints 0
_refine_ls_restrained_S_all 0.986
_refine_ls_R_factor_all 0.1284
_refine_ls_R_factor_gt 0.0470
_refine_ls_shift/su_max 0.002
_refine_ls_shift/su_mean 0.001
_refine_ls_structure_factor_coef Fsqd
_refine_ls_weighting_details 'calc w=1/[\s^2^(Fo^2^)+(0.0435P)^2^+0.0000P] where P=(Fo^2^+2Fc^2^)/3'
_refine_ls_weighting_scheme calc
_refine_ls_wR_factor_gt 0.0872
_refine_ls_wR_factor_ref 0.1122
_reflns_number_gt 4788
_reflns_number_total 9252
_reflns_threshold_expression I>2\s(I)
_cod_data_source_file is5121.cif
_cod_data_source_block I
_cod_original_sg_symbol_H-M 'P 21/c'
_cod_database_code 2234702
_cod_database_fobs_code 2234702

loop_
_symmetry_equiv_pos_as_xyz
'x, y, z'
'-x, y+1/2, -z+1/2'
'-x, -y, -z'
'x, -y-1/2, z-1/2'

loop_
_atom_site_type_symbol
_atom_site_label
_atom_site_fract_x
_atom_site_fract_y
_atom_site_fract_z
_atom_site_U_iso_or_equiv
_atom_site_adp_type
_atom_site_calc_flag
_atom_site_refinement_flags
_atom_site_occupancy
_atom_site_symmetry_multiplicity
Br Br1A 0.21285(2) -0.04237(3) 1.17919(2) 0.02953(11) Uani d . 1 1
S S1A 0.47832(6) 0.62207(8) 1.11464(5) 0.0252(2) Uani d . 1 1
N N1A 0.36955(18) 0.4220(2) 1.11905(15) 0.0209(6) Uani d . 1 1
H HN1A 0.3936 0.4800 1.1511 0.025 Uiso d R 1 1
N N2A 0.35167(19) 0.4379(2) 1.04891(15) 0.0213(6) Uani d . 1 1
N N3A 0.40347(18) 0.6140(3) 0.93433(15) 0.0211(6) Uani d . 1 1
N N4A 0.46926(18) 0.7005(3) 0.98702(14) 0.0200(6) Uani d . 1 1
N N5A 0.56814(19) 0.8050(3) 1.09318(15) 0.0254(7) Uani d . 1 1
N N6A 0.56960(19) 0.8564(3) 1.03296(15) 0.0262(7) Uani d . 1 1
N N7A 0.46123(19) 0.9059(3) 0.75564(15) 0.0246(7) Uani d . 1 1
C C1A 0.4377(2) 0.7531(3) 0.82800(18) 0.0239(8) Uani d . 1 1
H H1AA 0.4095 0.6761 0.8284 0.029 Uiso calc R 1 1
C C2A 0.4246(2) 0.7974(3) 0.76041(18) 0.0255(8) Uani d . 1 1
H H2AA 0.3875 0.7478 0.7152 0.031 Uiso calc R 1 1
C C3A 0.5160(2) 0.9708(3) 0.82084(19) 0.0256(8) Uani d . 1 1
H H3AB 0.5447 1.0462 0.8191 0.031 Uiso calc R 1 1
C C4A 0.5333(2) 0.9342(3) 0.89063(19) 0.0252(8) Uani d . 1 1
H H4AA 0.5725 0.9842 0.9352 0.030 Uiso calc R 1 1
C C5A 0.4928(2) 0.8238(3) 0.89486(18) 0.0211(8) Uani d . 1 1
C C6A 0.5110(2) 0.7934(3) 0.97021(18) 0.0192(7) Uani d . 1 1
C C7A 0.5078(2) 0.7137(3) 1.06399(18) 0.0214(8) Uani d . 1 1
C C8A 0.3948(2) 0.5257(3) 1.03816(19) 0.0223(8) Uani d . 1 1
C C9A 0.3703(2) 0.5347(3) 0.95940(18) 0.0195(7) Uani d . 1 1
C C10A 0.3285(2) 0.3169(3) 1.13031(18) 0.0197(7) Uani d . 1 1
C C11A 0.3397(2) 0.3044(3) 1.20077(18) 0.0228(8) Uani d . 1 1
H H11A 0.3716 0.3685 1.2391 0.027 Uiso calc R 1 1
C C12A 0.3042(2) 0.1983(3) 1.21474(19) 0.0250(8) Uani d . 1 1
H H12A 0.3118 0.1893 1.2627 0.030 Uiso calc R 1 1
C C13A 0.2580(2) 0.1064(3) 1.15898(19) 0.0221(8) Uani d . 1 1
C C14A 0.2448(2) 0.1186(3) 1.08789(18) 0.0241(8) Uani d . 1 1
H H14A 0.2121 0.0547 1.0496 0.029 Uiso calc R 1 1
C C15A 0.2797(2) 0.2241(3) 1.07330(18) 0.0231(8) Uani d . 1 1
H H15A 0.2705 0.2336 1.0248 0.028 Uiso calc R 1 1
C C16A 0.2991(2) 0.4455(3) 0.89978(18) 0.0251(8) Uani d . 1 1
H H16A 0.2913 0.4608 0.8507 0.038 Uiso calc R 1 1
H H16B 0.2419 0.4615 0.8940 0.038 Uiso calc R 1 1
H H16C 0.3178 0.3561 0.9157 0.038 Uiso calc R 1 1
Br Br1B -0.05294(3) -0.04795(4) 1.15572(2) 0.03264(11) Uani d . 1 1
S S1B 0.20433(6) 0.63491(8) 1.09173(4) 0.0215(2) Uani d . 1 1
N N1B 0.11302(18) 0.4113(3) 1.10112(15) 0.0224(7) Uani d . 1 1
H HN1B 0.1418 0.4704 1.1370 0.027 Uiso d R 1 1
N N2B 0.09887(18) 0.4247(2) 1.03202(15) 0.0206(6) Uani d . 1 1
N N3B 0.14408(18) 0.6097(3) 0.91571(14) 0.0204(6) Uani d . 1 1
N N4B 0.20336(17) 0.7039(2) 0.96629(13) 0.0175(6) Uani d . 1 1
N N5B 0.2957(2) 0.8157(3) 1.07072(15) 0.0266(7) Uani d . 1 1
N N6B 0.30106(19) 0.8623(3) 1.01197(15) 0.0256(7) Uani d . 1 1
N N7B 0.19972(19) 0.9085(3) 0.73658(15) 0.0246(7) Uani d . 1 1
C C1B 0.1683(2) 0.7606(3) 0.80669(17) 0.0213(8) Uani d . 1 1
H H1BA 0.1353 0.6880 0.8055 0.026 Uiso calc R 1 1
C C2B 0.1566(2) 0.8074(3) 0.74018(18) 0.0228(8) Uani d . 1 1
H H2BA 0.1144 0.7640 0.6936 0.027 Uiso calc R 1 1
C C3B 0.2610(2) 0.9640(3) 0.80338(19) 0.0255(8) Uani d . 1 1
H H3BB 0.2944 1.0345 0.8029 0.031 Uiso calc R 1 1
C C4B 0.2795(2) 0.9255(3) 0.87374(18) 0.0248(8) Uani d . 1 1
H H4BA 0.3248 0.9676 0.9197 0.030 Uiso calc R 1 1
C C5B 0.2301(2) 0.8236(3) 0.87509(18) 0.0200(8) Uani d . 1 1
C C6B 0.2458(2) 0.7942(3) 0.94951(18) 0.0203(8) Uani d . 1 1
C C7B 0.2370(2) 0.7218(3) 1.04183(18) 0.0203(7) Uani d . 1 1
C C8B 0.1359(2) 0.5194(3) 1.01993(17) 0.0197(8) Uani d . 1 1
C C9B 0.1158(2) 0.5258(3) 0.94249(18) 0.0202(8) Uani d . 1 1
C C10B 0.0730(2) 0.3056(3) 1.11196(18) 0.0203(8) Uani d . 1 1
C C11B 0.0878(2) 0.2884(3) 1.18328(18) 0.0266(8) Uani d . 1 1
H H11B 0.1244 0.3477 1.2235 0.032 Uiso calc R 1 1
C C12B 0.0489(2) 0.1838(3) 1.19575(19) 0.0281(9) Uani d . 1 1
H H12B 0.0590 0.1715 1.2444 0.034 Uiso calc R 1 1
C C13B -0.0038(2) 0.0990(3) 1.1373(2) 0.0247(8) Uani d . 1 1
C C14B -0.0197(2) 0.1152(3) 1.06614(19) 0.0250(8) Uani d . 1 1
H H14B -0.0570 0.0560 1.0261 0.030 Uiso calc R 1 1
C C15B 0.0189(2) 0.2178(3) 1.05332(19) 0.0242(8) Uani d . 1 1
H H15B 0.0087 0.2286 1.0045 0.029 Uiso calc R 1 1
C C16B 0.0553(2) 0.4243(3) 0.88683(18) 0.0285(9) Uani d . 1 1
H H16D 0.0413 0.4447 0.8360 0.043 Uiso calc R 1 1
H H16E -0.0008 0.4209 0.8843 0.043 Uiso calc R 1 1
H H16F 0.0858 0.3406 0.9037 0.043 Uiso calc R 1 1

loop_
_atom_site_aniso_label
_atom_site_aniso_U_11
_atom_site_aniso_U_22
_atom_site_aniso_U_33
_atom_site_aniso_U_12
_atom_site_aniso_U_13
_atom_site_aniso_U_23
Br1A 0.0337(2) 0.0289(2) 0.0316(2) -0.00298(18) 0.02195(19) 0.00247(17)
S1A 0.0290(5) 0.0318(5) 0.0180(4) -0.0060(4) 0.0152(4) -0.0021(4)
N1A 0.0248(17) 0.0234(15) 0.0168(14) -0.0031(13) 0.0133(13) -0.0014(11)
N2A 0.0245(17) 0.0243(16) 0.0159(14) 0.0023(13) 0.0119(13) 0.0016(12)
N3A 0.0201(16) 0.0252(16) 0.0195(15) -0.0024(14) 0.0122(13) -0.0040(13)
N4A 0.0198(16) 0.0267(15) 0.0144(14) 0.0002(13) 0.0103(13) -0.0007(12)
N5A 0.0294(18) 0.0316(17) 0.0175(15) -0.0040(15) 0.0148(14) 0.0003(13)
N6A 0.0287(18) 0.0312(17) 0.0186(15) -0.0044(14) 0.0134(15) 0.0008(13)
N7A 0.0254(18) 0.0296(16) 0.0210(15) 0.0036(14) 0.0146(14) 0.0035(13)
C1A 0.026(2) 0.0269(19) 0.0203(18) -0.0006(16) 0.0140(17) 0.0012(15)
C2A 0.020(2) 0.035(2) 0.0160(18) 0.0024(18) 0.0072(16) -0.0011(16)
C3A 0.026(2) 0.029(2) 0.0249(19) -0.0016(17) 0.0158(17) 0.0027(16)
C4A 0.0192(19) 0.031(2) 0.0198(18) -0.0011(16) 0.0079(16) 0.0012(15)
C5A 0.0165(19) 0.0266(19) 0.0212(18) 0.0062(16) 0.0113(16) 0.0027(15)
C6A 0.0160(19) 0.0242(18) 0.0167(17) 0.0004(15) 0.0088(16) 0.0000(15)
C7A 0.022(2) 0.0267(18) 0.0158(17) 0.0005(16) 0.0107(16) 0.0017(15)
C8A 0.0216(19) 0.028(2) 0.0178(17) 0.0022(17) 0.0115(16) 0.0008(15)
C9A 0.0172(18) 0.0246(18) 0.0169(17) 0.0029(16) 0.0098(15) 0.0011(15)
C10A 0.0158(18) 0.0219(17) 0.0209(17) 0.0024(15) 0.0102(16) 0.0031(14)
C11A 0.0205(19) 0.0308(19) 0.0181(17) -0.0032(16) 0.0116(16) -0.0019(15)
C12A 0.025(2) 0.031(2) 0.0224(19) 0.0028(17) 0.0152(17) 0.0016(16)
C13A 0.020(2) 0.0263(18) 0.0213(18) 0.0025(16) 0.0127(16) 0.0028(15)
C14A 0.024(2) 0.0242(19) 0.0214(18) -0.0004(17) 0.0110(17) -0.0014(15)
C15A 0.0193(19) 0.031(2) 0.0185(18) 0.0030(17) 0.0102(16) 0.0034(16)
C16A 0.027(2) 0.0300(19) 0.0217(18) -0.0035(17) 0.0162(17) -0.0045(16)
Br1B 0.0373(2) 0.0280(2) 0.0405(2) -0.00200(19) 0.0268(2) 0.00421(18)
S1B 0.0253(5) 0.0267(5) 0.0144(4) -0.0035(4) 0.0124(4) -0.0015(4)
N1B 0.0283(18) 0.0259(15) 0.0159(15) -0.0047(14) 0.0143(14) -0.0020(12)
N2B 0.0185(16) 0.0257(16) 0.0177(15) 0.0020(13) 0.0103(13) 0.0016(12)
N3B 0.0212(16) 0.0213(15) 0.0192(15) -0.0031(13) 0.0117(14) -0.0046(12)
N4B 0.0174(15) 0.0235(15) 0.0113(13) -0.0003(13) 0.0079(13) 0.0000(11)
N5B 0.0315(18) 0.0340(17) 0.0162(15) -0.0068(15) 0.0146(14) -0.0012(13)
N6B 0.0284(18) 0.0310(16) 0.0185(15) -0.0072(14) 0.0140(14) -0.0008(13)
N7B 0.0292(18) 0.0309(16) 0.0171(15) 0.0028(14) 0.0151(15) 0.0016(13)
C1B 0.023(2) 0.0227(18) 0.0177(17) 0.0019(16) 0.0116(16) 0.0027(14)
C2B 0.026(2) 0.0247(19) 0.0165(17) 0.0066(17) 0.0110(17) 0.0002(15)
C3B 0.028(2) 0.0287(19) 0.0247(19) 0.0005(18) 0.0180(17) 0.0041(16)
C4B 0.022(2) 0.034(2) 0.0142(17) -0.0019(17) 0.0085(16) 0.0015(15)
C5B 0.0199(19) 0.0259(18) 0.0144(17) 0.0042(16) 0.0098(16) 0.0042(14)
C6B 0.021(2) 0.0224(18) 0.0178(17) -0.0001(16) 0.0112(16) 0.0013(15)
C7B 0.0190(19) 0.0259(18) 0.0167(17) -0.0007(16) 0.0105(16) 0.0010(15)
C8B 0.0182(18) 0.0262(19) 0.0155(17) 0.0019(16) 0.0102(15) -0.0010(15)
C9B 0.0198(19) 0.0256(19) 0.0181(17) 0.0005(16) 0.0125(16) -0.0033(15)
C10B 0.022(2) 0.0219(18) 0.0221(18) -0.0018(16) 0.0153(17) -0.0008(15)
C11B 0.034(2) 0.0278(19) 0.0216(19) -0.0062(18) 0.0175(18) -0.0042(15)
C12B 0.033(2) 0.034(2) 0.0225(19) 0.0019(18) 0.0188(18) 0.0031(16)
C13B 0.022(2) 0.0236(18) 0.031(2) 0.0010(17) 0.0168(18) 0.0042(16)
C14B 0.022(2) 0.0259(19) 0.0236(19) -0.0023(17) 0.0110(17) -0.0021(16)
C15B 0.023(2) 0.032(2) 0.0195(18) 0.0016(17) 0.0127(17) 0.0017(16)
C16B 0.033(2) 0.034(2) 0.0200(18) -0.0089(18) 0.0166(18) -0.0064(15)

loop_
_atom_type_symbol
_atom_type_description
_atom_type_scat_dispersion_real
_atom_type_scat_dispersion_imag
_atom_type_scat_source
C C 0.0033 0.0016 'International Tables Vol C Tables 4.2.6.8 and 6.1.1.4'
H H 0.0000 0.0000 'International Tables Vol C Tables 4.2.6.8 and 6.1.1.4'
Br Br -0.2901 2.4595 'International Tables Vol C Tables 4.2.6.8 and 6.1.1.4'
N N 0.0061 0.0033 'International Tables Vol C Tables 4.2.6.8 and 6.1.1.4'
S S 0.1246 0.1234 'International Tables Vol C Tables 4.2.6.8 and 6.1.1.4'

loop_
_geom_angle_atom_site_label_1
_geom_angle_atom_site_label_2
_geom_angle_atom_site_label_3
_geom_angle
C7A S1A C8A 98.18(16)
N2A N1A C10A 117.7(3)
N2A N1A HN1A 120.6
C10A N1A HN1A 120.2
C8A N2A N1A 119.4(3)
C9A N3A N4A 117.3(3)
C7A N4A C6A 104.8(3)
C7A N4A N3A 129.9(3)
C6A N4A N3A 125.2(3)
C7A N5A N6A 106.7(3)
C6A N6A N5A 108.4(3)
C3A N7A C2A 116.8(3)
C5A C1A C2A 118.7(3)
C5A C1A H1AA 120.6
C2A C1A H1AA 120.6
N7A C2A C1A 123.6(3)
N7A C2A H2AA 118.2
C1A C2A H2AA 118.2
N7A C3A C4A 123.7(3)
N7A C3A H3AB 118.2
C4A C3A H3AB 118.2
C3A C4A C5A 119.3(3)
C3A C4A H4AA 120.4
C5A C4A H4AA 120.4
C4A C5A C1A 117.8(3)
C4A C5A C6A 116.6(3)
C1A C5A C6A 125.7(3)
N6A C6A N4A 109.0(3)
N6A C6A C5A 123.3(3)
N4A C6A C5A 127.6(3)
N5A C7A N4A 111.0(3)
N5A C7A S1A 124.9(2)
N4A C7A S1A 124.0(3)
N2A C8A C9A 115.0(3)
N2A C8A S1A 121.2(3)
C9A C8A S1A 123.8(3)
N3A C9A C8A 126.7(3)
N3A C9A C16A 114.7(3)
C8A C9A C16A 118.6(3)
C11A C10A C15A 120.0(3)
C11A C10A N1A 118.8(3)
C15A C10A N1A 121.2(3)
C12A C11A C10A 119.9(3)
C12A C11A H11A 120.0
C10A C11A H11A 120.0
C13A C12A C11A 119.6(3)
C13A C12A H12A 120.2
C11A C12A H12A 120.2
C12A C13A C14A 121.2(3)
C12A C13A Br1A 119.8(3)
C14A C13A Br1A 119.1(3)
C15A C14A C13A 119.7(3)
C15A C14A H14A 120.2
C13A C14A H14A 120.2
C14A C15A C10A 119.6(3)
C14A C15A H15A 120.2
C10A C15A H15A 120.2
C9A C16A H16A 109.5
C9A C16A H16B 109.5
H16A C16A H16B 109.5
C9A C16A H16C 109.5
H16A C16A H16C 109.5
H16B C16A H16C 109.5
C7B S1B C8B 97.95(16)
N2B N1B C10B 117.6(3)
N2B N1B HN1B 121.6
C10B N1B HN1B 120.5
C8B N2B N1B 119.7(3)
C9B N3B N4B 117.0(3)
C7B N4B C6B 105.7(3)
C7B N4B N3B 129.3(3)
C6B N4B N3B 124.9(2)
C7B N5B N6B 106.8(3)
C6B N6B N5B 108.4(3)
C3B N7B C2B 115.8(3)
C2B C1B C5B 117.7(3)
C2B C1B H1BA 121.2
C5B C1B H1BA 121.2
N7B C2B C1B 125.2(3)
N7B C2B H2BA 117.4
C1B C2B H2BA 117.4
N7B C3B C4B 124.4(3)
N7B C3B H3BB 117.8
C4B C3B H3BB 117.8
C3B C4B C5B 118.3(3)
C3B C4B H4BA 120.8
C5B C4B H4BA 120.8
C1B C5B C4B 118.4(3)
C1B C5B C6B 125.1(3)
C4B C5B C6B 116.5(3)
N6B C6B N4B 108.5(3)
N6B C6B C5B 122.8(3)
N4B C6B C5B 128.6(3)
N5B C7B N4B 110.6(3)
N5B C7B S1B 124.6(2)
N4B C7B S1B 124.8(3)
N2B C8B C9B 115.4(3)
N2B C8B S1B 121.9(2)
C9B C8B S1B 122.7(3)
N3B C9B C8B 127.9(3)
N3B C9B C16B 114.9(3)
C8B C9B C16B 117.2(3)
C11B C10B C15B 119.4(3)
C11B C10B N1B 118.8(3)
C15B C10B N1B 121.9(3)
C10B C11B C12B 120.0(3)
C10B C11B H11B 120.0
C12B C11B H11B 120.0
C13B C12B C11B 119.5(3)
C13B C12B H12B 120.3
C11B C12B H12B 120.3
C12B C13B C14B 121.3(3)
C12B C13B Br1B 119.4(3)
C14B C13B Br1B 119.3(3)
C13B C14B C15B 119.7(3)
C13B C14B H14B 120.1
C15B C14B H14B 120.1
C14B C15B C10B 120.1(3)
C14B C15B H15B 119.9
C10B C15B H15B 119.9
C9B C16B H16D 109.5
C9B C16B H16E 109.5
H16D C16B H16E 109.5
C9B C16B H16F 109.5
H16D C16B H16F 109.5
H16E C16B H16F 109.5

loop_
_geom_bond_atom_site_label_1
_geom_bond_atom_site_label_2
_geom_bond_distance
Br1A C13A 1.904(3)
S1A C7A 1.728(3)
S1A C8A 1.766(4)
N1A N2A 1.342(3)
N1A C10A 1.413(4)
N1A HN1A 0.8231
N2A C8A 1.298(4)
N3A C9A 1.295(4)
N3A N4A 1.397(3)
N4A C7A 1.371(4)
N4A C6A 1.388(4)
N5A C7A 1.303(4)
N5A N6A 1.398(3)
N6A C6A 1.309(4)
N7A C3A 1.337(4)
N7A C2A 1.338(4)
C1A C5A 1.391(4)
C1A C2A 1.392(4)
C1A H1AA 0.9500
C2A H2AA 0.9500
C3A C4A 1.381(4)
C3A H3AB 0.9500
C4A C5A 1.388(4)
C4A H4AA 0.9500
C5A C6A 1.472(4)
C8A C9A 1.469(4)
C9A C16A 1.501(4)
C10A C11A 1.396(4)
C10A C15A 1.397(4)
C11A C12A 1.387(4)
C11A H11A 0.9500
C12A C13A 1.371(4)
C12A H12A 0.9500
C13A C14A 1.393(4)
C14A C15A 1.382(4)
C14A H14A 0.9500
C15A H15A 0.9500
C16A H16A 0.9800
C16A H16B 0.9800
C16A H16C 0.9800
Br1B C13B 1.912(3)
S1B C7B 1.728(3)
S1B C8B 1.772(3)
N1B N2B 1.345(3)
N1B C10B 1.401(4)
N1B HN1B 0.8809
N2B C8B 1.293(4)
N3B C9B 1.292(4)
N3B N4B 1.394(3)
N4B C7B 1.366(4)
N4B C6B 1.377(4)
N5B C7B 1.306(4)
N5B N6B 1.391(3)
N6B C6B 1.322(4)
N7B C3B 1.333(4)
N7B C2B 1.333(4)
C1B C2B 1.390(4)
C1B C5B 1.391(4)
C1B H1BA 0.9500
C2B H2BA 0.9500
C3B C4B 1.391(4)
C3B H3BB 0.9500
C4B C5B 1.393(4)
C4B H4BA 0.9500
C5B C6B 1.469(4)
C8B C9B 1.469(4)
C9B C16B 1.493(4)
C10B C11B 1.391(4)
C10B C15B 1.396(4)
C11B C12B 1.396(4)
C11B H11B 0.9500
C12B C13B 1.368(5)
C12B H12B 0.9500
C13B C14B 1.378(4)
C14B C15B 1.380(4)
C14B H14B 0.9500
C15B H15B 0.9500
C16B H16D 0.9800
C16B H16E 0.9800
C16B H16F 0.9800

loop_
_geom_hbond_atom_site_label_D
_geom_hbond_atom_site_label_H
_geom_hbond_atom_site_label_A
_geom_hbond_site_symmetry_A
_geom_hbond_distance_DH
_geom_hbond_distance_HA
_geom_hbond_distance_DA
_geom_hbond_angle_DHA
_geom_hbond_publ_flag
N1A HN1A N7A 4_576 0.82 2.18 2.979(4) 165 y
N1B HN1B N7B 4_576 0.88 2.15 3.015(4) 167 y
C1A H1AA N3A 1_555 0.95 2.40 3.022(5) 123 y
C2A H2AA N5B 4_575 0.95 2.61 3.512(4) 159 y
C4A H4AA N6B 3_677 0.95 2.46 3.257(5) 141 y
C1B H1BA N3B 1_555 0.95 2.39 3.023(5) 123 y
C4B H4BA N6A 3_677 0.95 2.41 3.210(5) 142 y
C16A H16B N3B 1_555 0.98 2.57 3.445(5) 149 y
C16A H16C Cg1 3_667 0.98 2.72 3.469(4) 133 y

loop_
_geom_torsion_atom_site_label_1
_geom_torsion_atom_site_label_2
_geom_torsion_atom_site_label_3
_geom_torsion_atom_site_label_4
_geom_torsion
C10A N1A N2A C8A -173.4(3)
C9A N3A N4A C7A 2.0(5)
C9A N3A N4A C6A -178.9(3)
C7A N5A N6A C6A -0.7(4)
C3A N7A C2A C1A 2.7(5)
C5A C1A C2A N7A -0.9(5)
C2A N7A C3A C4A -2.5(5)
N7A C3A C4A C5A 0.5(5)
C3A C4A C5A C1A 1.4(5)
C3A C4A C5A C6A -177.5(3)
C2A C1A C5A C4A -1.2(5)
C2A C1A C5A C6A 177.6(3)
N5A N6A C6A N4A 0.4(4)
N5A N6A C6A C5A 178.4(3)
C7A N4A C6A N6A -0.1(3)
N3A N4A C6A N6A -179.4(3)
C7A N4A C6A C5A -177.9(3)
N3A N4A C6A C5A 2.8(5)
C4A C5A C6A N6A -7.5(5)
C1A C5A C6A N6A 173.8(3)
C4A C5A C6A N4A 170.1(3)
C1A C5A C6A N4A -8.6(5)
N6A N5A C7A N4A 0.6(4)
N6A N5A C7A S1A -178.5(2)
C6A N4A C7A N5A -0.4(4)
N3A N4A C7A N5A 178.9(3)
C6A N4A C7A S1A 178.8(2)
N3A N4A C7A S1A -1.9(5)
C8A S1A C7A N5A 179.2(3)
C8A S1A C7A N4A 0.1(3)
N1A N2A C8A C9A 179.8(3)
N1A N2A C8A S1A 1.4(4)
C7A S1A C8A N2A 179.7(3)
C7A S1A C8A C9A 1.5(3)
N4A N3A C9A C8A 0.0(5)
N4A N3A C9A C16A 179.3(3)
N2A C8A C9A N3A 179.9(3)
S1A C8A C9A N3A -1.8(5)
N2A C8A C9A C16A 0.7(5)
S1A C8A C9A C16A 179.0(2)
N2A N1A C10A C11A -174.6(3)
N2A N1A C10A C15A 7.4(4)
C15A C10A C11A C12A 1.5(5)
N1A C10A C11A C12A -176.5(3)
C10A C11A C12A C13A -0.2(5)
C11A C12A C13A C14A -1.0(5)
C11A C12A C13A Br1A 177.8(2)
C12A C13A C14A C15A 0.8(5)
Br1A C13A C14A C15A -178.0(2)
C13A C14A C15A C10A 0.6(5)
C11A C10A C15A C14A -1.7(5)
N1A C10A C15A C14A 176.3(3)
C10B N1B N2B C8B -178.7(3)
C9B N3B N4B C7B -0.1(5)
C9B N3B N4B C6B 174.5(3)
C7B N5B N6B C6B -0.5(4)
C3B N7B C2B C1B 2.7(5)
C5B C1B C2B N7B -0.2(5)
C2B N7B C3B C4B -2.0(5)
N7B C3B C4B C5B -1.1(5)
C2B C1B C5B C4B -3.0(5)
C2B C1B C5B C6B 174.8(3)
C3B C4B C5B C1B 3.6(5)
C3B C4B C5B C6B -174.4(3)
N5B N6B C6B N4B 0.6(4)
N5B N6B C6B C5B 175.8(3)
C7B N4B C6B N6B -0.4(4)
N3B N4B C6B N6B -176.1(3)
C7B N4B C6B C5B -175.3(3)
N3B N4B C6B C5B 9.0(5)
C1B C5B C6B N6B -175.5(3)
C4B C5B C6B N6B 2.3(5)
C1B C5B C6B N4B -1.3(5)
C4B C5B C6B N4B 176.5(3)
N6B N5B C7B N4B 0.2(4)
N6B N5B C7B S1B -178.3(2)
C6B N4B C7B N5B 0.1(4)
N3B N4B C7B N5B 175.5(3)
C6B N4B C7B S1B 178.6(2)
N3B N4B C7B S1B -5.9(5)
C8B S1B C7B N5B -174.2(3)
C8B S1B C7B N4B 7.5(3)
N1B N2B C8B C9B -179.7(3)
N1B N2B C8B S1B -0.8(4)
C7B S1B C8B N2B 175.8(3)
C7B S1B C8B C9B -5.5(3)
N4B N3B C9B C8B 2.4(5)
N4B N3B C9B C16B -177.8(3)
N2B C8B C9B N3B -179.8(3)
S1B C8B C9B N3B 1.3(5)
N2B C8B C9B C16B 0.4(4)
S1B C8B C9B C16B -178.5(2)
N2B N1B C10B C11B 178.9(3)
N2B N1B C10B C15B -1.1(4)
C15B C10B C11B C12B 0.1(5)
N1B C10B C11B C12B -179.9(3)
C10B C11B C12B C13B -0.1(5)
C11B C12B C13B C14B -0.3(5)
C11B C12B C13B Br1B 177.5(3)
C12B C13B C14B C15B 0.8(5)
Br1B C13B C14B C15B -177.1(2)
C13B C14B C15B C10B -0.7(5)
C11B C10B C15B C14B 0.3(5)
N1B C10B C15B C14B -179.7(3)

loop_
_cod_related_entry_id
_cod_related_entry_database
_cod_related_entry_code
1 ChemSpider 30657697
